data_1100340
loop_
_publ_author_name
'Hiller, Wolfgang'
'Frey, Stephanie'
'Str\"ahle, Joachim'
'Boche, Gernot'
'Zarges, Wolfgang'
'Harms, Klaus'
'Marsch, Michael'
'Wollert, Ren\'e'
'Dehnicke, Kurt'

_publ_section_title
;
 Die Kristallstrukturen von {Li~3~(12-Krone-4)~2~[HC(CN)~2~]~3~},
 {Na(15-Krone-5)-[HC(CN)~2~]} und {Na[N(nBu)~4~][HC(CN)~2~]~2~ &#x00B7; THF}
;
_journal_coden_ASTM CHBEAM
_journal_issue 1
_journal_name_full 'Chemische Berichte'
_journal_page_first 87
_journal_page_last 92
_journal_paper_doi 10.1002/cber.19921250114
_journal_volume 125
_journal_year 1992
_chemical_formula_sum 'C13 H21 N2 Na O5'
_space_group_IT_number 4
_symmetry_cell_setting monoclinic
_symmetry_space_group_name_Hall 'P 2yb'
_symmetry_space_group_name_H-M 'P 1 21 1'
_cell_angle_alpha 90
_cell_angle_beta 95.065(4)
_cell_angle_gamma 90
_cell_formula_units_Z 2
_cell_length_a 7.345(1)
_cell_length_b 14.108(1)
_cell_length_c 7.785(1)
_cod_original_sg_symbol_H-M 'P 21'
_cod_original_formula_sum 'C13 H21 N2 Na1 O5'
_cod_database_code 1100340

loop_
_symmetry_equiv_pos_site_id
_symmetry_equiv_pos_as_xyz
1 x,y,z
2 -x,1/2+y,-z

loop_
_atom_site_label
_atom_site_type_symbol
_atom_site_fract_x
_atom_site_fract_y
_atom_site_fract_z
Na1 Na 0.4325(2) 0.06400 0.5088(2)
O1 O 0.3170(4) -0.0040(2) 0.7579(3)
O2 O 0.6566(4) 0.0810(2) 0.7589(3)
O3 O 0.5635(3) 0.2131(2) 0.5133(3)
O4 O 0.3102(4) 0.1602(2) 0.2644(3)
O5 O 0.1045(3) 0.0694(2) 0.4835(3)
N1 N 0.5543(5) -0.0593(2) 0.3597(5)
N2 N 0.9968(6) -0.1580(3) 0.0518(5)
C1 C 0.4087(7) 0.0268(4) 0.9176(5)
C2 C 0.6059(7) 0.0255(3) 0.9015(6)
C3 C 0.6854(6) 0.1792(3) 0.7934(5)
C4 C 0.7217(6) 0.2249(3) 0.6276(6)
C5 C 0.5733(6) 0.2501(3) 0.3438(6)
C6 C 0.3860(6) 0.2530(3) 0.2575(5)
C7 C 0.1170(6) 0.1571(3) 0.2305(5)
C8 C 0.0495(5) 0.0677(3) 0.3028(5)
C9 C 0.0429(6) -0.0108(3) 0.5769(6)
C10 C 0.1216(6) 0.0008(3) 0.7568(5)
C11 C 0.7683(6) -0.1903(3) 0.2705(6)
C12 C 0.6510(5) -0.1179(3) 0.3183(5)
C13 C 0.8925(6) -0.1715(3) 0.1502(5)
H1 H 0.37630 -0.01130 1.01220
H2 H 0.37110 0.09180 0.94330
H3 H 0.67140 0.04800 1.00650
H4 H 0.64210 -0.03950 0.88660
H5 H 0.77960 0.19070 0.88360
H6 H 0.57280 0.20800 0.83510
H7 H 0.75140 0.29150 0.64290
H8 H 0.82560 0.19490 0.58410
H9 H 0.65000 0.21190 0.27670
H10 H 0.62780 0.31370 0.34730
H11 H 0.31270 0.29810 0.31680
H12 H 0.38430 0.27510 0.13990
H13 H 0.08140 0.16310 0.10920
H14 H 0.06200 0.21080 0.28630
H15 H -0.08060 0.05920 0.28110
H16 H 0.10440 0.01250 0.24850
H17 H 0.09040 -0.06960 0.53310
H18 H -0.08650 -0.01540 0.56740
H19 H 0.08370 0.06460 0.79750
H20 H 0.07270 -0.04330 0.83280
H21 H 0.75000 -0.25000 0.33400

loop_
_atom_type_symbol
_atom_type_radius_bond
C 0.68
H 0.23
N 0.68
Na 1.37
O 0.68
